data_1502576
loop_
_publ_author_name
'Chen, Guo-Ying'
'Zhong, Fangrui'
'Lu, Yixin'

_publ_section_title
;
 Highly enantioselective and regioselective substitution of
 Morita-Baylis-Hillman carbonates with nitroalkanes.
;
_journal_issue 22
_journal_name_full 'Organic letters'
_journal_page_first 6070
_journal_page_last 6073
_journal_paper_doi 10.1021/ol202555v
_journal_volume 13
_journal_year 2011
_chemical_absolute_configuration ad
_chemical_formula_sum 'C12 H14 Br N O2'
_chemical_formula_weight 284.15
_chemical_name_systematic
; 
 ? 
;
_space_group_IT_number 4
_symmetry_cell_setting monoclinic
_symmetry_space_group_name_Hall 'P 2yb'
_symmetry_space_group_name_H-M 'P 1 21 1'
_atom_sites_solution_hydrogens geom
_atom_sites_solution_primary direct
_atom_sites_solution_secondary difmap
_audit_creation_method SHELXL-97
_cell_angle_alpha 90.00
_cell_angle_beta 96.755(5)
_cell_angle_gamma 90.00
_cell_formula_units_Z 4
_cell_length_a 12.722(3)
_cell_length_b 4.8282(11)
_cell_length_c 19.810(5)
_cell_measurement_reflns_used 851
_cell_measurement_temperature 100(2)
_cell_measurement_theta_max 25.34
_cell_measurement_theta_min 2.77
_cell_volume 1208.4(5)
_computing_cell_refinement 'Bruker SMART'
_computing_data_collection 'Bruker SMART'
_computing_data_reduction 'Bruker SAINT'
_computing_molecular_graphics 'Bruker SHELXTL'
_computing_publication_material 'Bruker SHELXTL'
_computing_structure_refinement 'SHELXL-97 (Sheldrick, 1997)'
_computing_structure_solution 'SHELXS-97 (Sheldrick, 1990)'
_diffrn_ambient_temperature 100(2)
_diffrn_measured_fraction_theta_full 0.995
_diffrn_measured_fraction_theta_max 0.995
_diffrn_measurement_device_type 'CCD area detector'
_diffrn_measurement_method 'phi and omega scans'
_diffrn_radiation_monochromator graphite
_diffrn_radiation_source 'fine-focus sealed tube'
_diffrn_radiation_type MoK\a
_diffrn_radiation_wavelength 0.71073
_diffrn_reflns_av_R_equivalents 0.0351
_diffrn_reflns_av_sigmaI/netI 0.0653
_diffrn_reflns_limit_h_max 16
_diffrn_reflns_limit_h_min -15
_diffrn_reflns_limit_k_max 6
_diffrn_reflns_limit_k_min -6
_diffrn_reflns_limit_l_max 25
_diffrn_reflns_limit_l_min -24
_diffrn_reflns_number 8403
_diffrn_reflns_theta_full 27.50
_diffrn_reflns_theta_max 27.50
_diffrn_reflns_theta_min 1.04
_exptl_absorpt_coefficient_mu 3.387
_exptl_absorpt_correction_T_max 0.8226
_exptl_absorpt_correction_T_min 0.2822
_exptl_absorpt_correction_type multi-scan
_exptl_absorpt_process_details 'Sadabs, (Sheldrick 2001)'
_exptl_crystal_colour Colourless
_exptl_crystal_density_diffrn 1.562
_exptl_crystal_density_meas ?
_exptl_crystal_density_method 'not measured'
_exptl_crystal_description Thin_Plate
_exptl_crystal_F_000 576
_exptl_crystal_size_max 0.50
_exptl_crystal_size_mid 0.20
_exptl_crystal_size_min 0.06
_refine_diff_density_max 1.552
_refine_diff_density_min -0.563
_refine_diff_density_rms 0.113
_refine_ls_abs_structure_details 'Flack H D (1983), Acta Cryst. A39, 876-881'
_refine_ls_abs_structure_Flack 0.021(14)
_refine_ls_extinction_method none
_refine_ls_goodness_of_fit_ref 0.993
_refine_ls_hydrogen_treatment mixed
_refine_ls_matrix_type full
_refine_ls_number_parameters 309
_refine_ls_number_reflns 5107
_refine_ls_number_restraints 5
_refine_ls_restrained_S_all 0.992
_refine_ls_R_factor_all 0.0569
_refine_ls_R_factor_gt 0.0443
_refine_ls_shift/su_max 0.001
_refine_ls_shift/su_mean 0.000
_refine_ls_structure_factor_coef Fsqd
_refine_ls_weighting_details 'calc w=1/[\s^2^(Fo^2^)+(0.0577P)^2^+0.0000P] where P=(Fo^2^+2Fc^2^)/3'
_refine_ls_weighting_scheme calc
_refine_ls_wR_factor_gt 0.1054
_refine_ls_wR_factor_ref 0.1118
_reflns_number_gt 4157
_reflns_number_total 5107
_reflns_threshold_expression >2sigma(I)
_cod_data_source_file ol202555v_si_001.cif
_cod_data_source_block a425p21
_cod_depositor_comments
;
The following automatic conversions were performed:

'_symmetry_cell_setting' value 'Monoclinic' changed to 'monoclinic'
according to /home/saulius/struct/CIF-dictionaries/cif_core.dic
dictionary named 'cif_core.dic' version 2.4.1 from
2010-06-29.

'_exptl_absorpt_correction_type' value 'Multi-scan'
changed to 'multi-scan' according to
/home/saulius/struct/CIF-dictionaries/cif_core.dic dictionary named
'cif_core.dic' version 2.4.1 from 2010-06-29.

Automatic conversion script
Id: cif_fix_values 1715 2011-07-08 13:25:40Z adriana 

The following automatic conversions were performed:

'_exptl_crystal_density_meas' value 'Not Measured' was changed to '?'
- the value is perceived as not measured.

Automatic conversion script
Id: cif_fix_values 3008 2015-01-20 13:52:24Z robertas 
;
_cod_original_sg_symbol_H-M P2(1)
_cod_database_code 1502576

loop_
_symmetry_equiv_pos_as_xyz
'x, y, z'
'-x, y+1/2, -z'

loop_
_atom_site_label
_atom_site_type_symbol
_atom_site_fract_x
_atom_site_fract_y
_atom_site_fract_z
_atom_site_U_iso_or_equiv
_atom_site_adp_type
_atom_site_occupancy
_atom_site_symmetry_multiplicity
_atom_site_calc_flag
_atom_site_refinement_flags
Br1 Br 0.46492(3) 0.26000(11) 0.65719(2) 0.03605(15) Uani 1 1 d .
O1 O 0.9621(2) 1.3133(7) 0.66660(13) 0.0222(8) Uani 1 1 d .
N1 N 0.9082(3) 1.2587(10) 0.77216(16) 0.0221(7) Uani 1 1 d .
H1N H 0.957(3) 1.340(10) 0.791(2) 0.027 Uiso 1 1 d .
C1 C 0.7438(3) 0.5295(10) 0.54040(19) 0.0205(9) Uani 1 1 d .
H1 H 0.7998 0.5842 0.5156 0.025 Uiso 1 1 calc R
C2 C 0.6746(3) 0.3207(9) 0.51480(19) 0.0211(10) Uani 1 1 d .
H2 H 0.6848 0.2355 0.4728 0.025 Uiso 1 1 calc R
C3 C 0.5921(3) 0.2346(15) 0.54873(18) 0.0220(9) Uani 1 1 d .
H3 H 0.5461 0.0889 0.5318 0.026 Uiso 1 1 calc R
C4 C 0.5792(3) 0.3716(10) 0.6091(2) 0.0217(9) Uani 1 1 d .
C5 C 0.6459(3) 0.5778(10) 0.6365(2) 0.0199(9) Uani 1 1 d .
H5 H 0.6340 0.6634 0.6781 0.024 Uiso 1 1 calc R
C6 C 0.7318(3) 0.6610(9) 0.6027(2) 0.0190(9) Uani 1 1 d .
C7 C 0.8077(3) 0.8739(9) 0.62763(19) 0.0186(9) Uani 1 1 d .
H7 H 0.8536 0.9348 0.5962 0.022 Uiso 1 1 calc R
C8 C 0.8216(3) 0.9953(9) 0.68850(18) 0.0168(9) Uani 1 1 d .
C9 C 0.7683(3) 0.9496(10) 0.75211(18) 0.0225(9) Uani 1 1 d .
H9A H 0.7573 0.7497 0.7599 0.027 Uiso 1 1 calc R
H9B H 0.6990 1.0451 0.7487 0.027 Uiso 1 1 calc R
C10 C 0.8460(4) 1.0749(9) 0.8095(2) 0.0246(9) Uani 1 1 d .
H10 H 0.8927 0.9251 0.8312 0.030 Uiso 1 1 calc R
C11 C 0.9050(3) 1.2087(10) 0.70567(18) 0.0168(10) Uani 1 1 d .
C12 C 0.7943(4) 1.2252(13) 0.8636(2) 0.0360(12) Uani 1 1 d .
H12A H 0.8488 1.3169 0.8950 0.054 Uiso 1 1 calc R
H12B H 0.7556 1.0922 0.8888 0.054 Uiso 1 1 calc R
H12C H 0.7450 1.3641 0.8423 0.054 Uiso 1 1 calc R
Br2 Br 0.54737(3) 0.74328(8) 0.84213(2) 0.02944(14) Uani 1 1 d .
O2 O 0.0537(2) -0.3252(6) 0.83344(12) 0.0176(7) Uani 1 1 d .
N2 N 0.1262(3) -0.3380(7) 0.73308(16) 0.0199(8) Uani 1 1 d .
H2N H 0.077(4) -0.440(10) 0.709(2) 0.024 Uiso 1 1 d .
C21 C 0.2658(3) 0.4675(10) 0.95634(19) 0.0197(9) Uani 1 1 d .
H21 H 0.2085 0.4130 0.9801 0.024 Uiso 1 1 calc R
C22 C 0.3339(3) 0.6800(10) 0.9822(2) 0.0240(11) Uani 1 1 d .
H22 H 0.3220 0.7697 1.0233 0.029 Uiso 1 1 calc R
C23 C 0.4171(3) 0.7600(15) 0.94902(18) 0.0215(8) Uani 1 1 d .
H23 H 0.4632 0.9040 0.9667 0.026 Uiso 1 1 calc R
C24 C 0.4329(3) 0.6278(9) 0.8893(2) 0.0182(9) Uani 1 1 d .
C25 C 0.3680(3) 0.4165(9) 0.86271(19) 0.0193(9) Uani 1 1 d .
H25 H 0.3816 0.3263 0.8220 0.023 Uiso 1 1 calc R
C26 C 0.2821(3) 0.3357(9) 0.89581(19) 0.0183(9) Uani 1 1 d .
C27 C 0.2085(3) 0.1138(9) 0.87072(19) 0.0175(9) Uani 1 1 d .
H27 H 0.1580 0.0637 0.9003 0.021 Uiso 1 1 calc R
C28 C 0.2023(3) -0.0269(9) 0.81279(18) 0.0166(9) Uani 1 1 d .
C29 C 0.2646(3) -0.0098(10) 0.75261(18) 0.0211(9) Uani 1 1 d .
H29A H 0.3396 -0.0591 0.7663 0.025 Uiso 1 1 calc R
H29B H 0.2616 0.1802 0.7336 0.025 Uiso 1 1 calc R
C30 C 0.2126(3) -0.2187(10) 0.69933(19) 0.0261(10) Uani 1 1 d .
H30 H 0.2648 -0.3677 0.6922 0.031 Uiso 1 1 calc R
C31 C 0.1193(3) -0.2458(11) 0.79622(16) 0.0144(7) Uani 1 1 d .
C32 C 0.1743(4) -0.0941(12) 0.6335(2) 0.0350(13) Uani 1 1 d .
H32A H 0.1458 -0.2392 0.6020 0.053 Uiso 1 1 calc R
H32B H 0.2330 -0.0002 0.6151 0.053 Uiso 1 1 calc R
H32C H 0.1185 0.0405 0.6396 0.053 Uiso 1 1 calc R
O1W O -0.0123(3) 0.7444(10) 0.96579(14) 0.0319(7) Uani 1 1 d D
H11W H 0.022(3) 0.701(11) 0.9340(17) 0.038 Uiso 1 1 d D
H12W H -0.009(4) 0.591(6) 0.985(2) 0.038 Uiso 1 1 d D
O2W O 0.0192(3) 0.3301(7) 0.53190(18) 0.0328(9) Uani 1 1 d D
H21W H -0.006(4) 0.319(12) 0.5686(15) 0.039 Uiso 1 1 d D
H22W H 0.026(5) 0.162(6) 0.519(3) 0.039 Uiso 1 1 d D

loop_
_atom_site_aniso_label
_atom_site_aniso_U_11
_atom_site_aniso_U_22
_atom_site_aniso_U_33
_atom_site_aniso_U_23
_atom_site_aniso_U_13
_atom_site_aniso_U_12
Br1 0.0276(2) 0.0409(3) 0.0427(3) -0.0078(3) 0.01683(19) -0.0160(3)
O1 0.0226(16) 0.024(2) 0.0217(14) -0.0009(13) 0.0119(11) -0.0045(12)
N1 0.0231(17) 0.0274(19) 0.0175(16) -0.0045(19) 0.0090(12) -0.009(2)
C1 0.022(2) 0.020(2) 0.021(2) 0.0016(19) 0.0080(16) -0.0019(18)
C2 0.027(2) 0.017(3) 0.019(2) -0.0028(17) 0.0034(16) 0.0000(17)
C3 0.0216(18) 0.016(2) 0.027(2) 0.001(3) -0.0028(15) -0.002(3)
C4 0.017(2) 0.025(2) 0.023(2) 0.0030(19) 0.0037(16) -0.0015(18)
C5 0.017(2) 0.022(2) 0.023(2) -0.0007(19) 0.0070(16) -0.0001(17)
C6 0.016(2) 0.017(2) 0.025(2) 0.0000(18) 0.0065(16) -0.0031(16)
C7 0.017(2) 0.020(2) 0.021(2) 0.0020(18) 0.0071(16) 0.0012(17)
C8 0.0130(19) 0.020(2) 0.0192(19) 0.0057(17) 0.0095(15) -0.0011(16)
C9 0.025(2) 0.021(2) 0.023(2) -0.0002(18) 0.0106(17) -0.0063(18)
C10 0.026(2) 0.023(2) 0.027(2) 0.0009(18) 0.0134(18) -0.0035(18)
C11 0.0150(17) 0.018(3) 0.0183(18) 0.0002(18) 0.0063(14) 0.0059(18)
C12 0.038(2) 0.042(3) 0.032(2) -0.013(3) 0.0220(18) -0.022(3)
Br2 0.0203(2) 0.0309(3) 0.0393(3) -0.0044(3) 0.01258(16) -0.0087(3)
O2 0.0179(14) 0.0173(19) 0.0192(13) -0.0022(12) 0.0092(11) -0.0043(11)
N2 0.025(2) 0.0176(19) 0.0186(17) -0.0017(14) 0.0102(14) -0.0093(14)
C21 0.020(2) 0.021(2) 0.019(2) 0.0029(19) 0.0049(16) -0.0036(18)
C22 0.031(2) 0.024(3) 0.017(2) 0.0025(18) 0.0029(16) -0.0003(19)
C23 0.0247(19) 0.0145(19) 0.0241(19) 0.003(3) -0.0028(15) -0.006(3)
C24 0.0112(19) 0.020(2) 0.024(2) 0.0023(19) 0.0060(15) 0.0006(16)
C25 0.018(2) 0.019(2) 0.022(2) 0.0008(19) 0.0068(16) 0.0003(17)
C26 0.019(2) 0.016(2) 0.021(2) 0.0033(17) 0.0036(16) 0.0015(16)
C27 0.020(2) 0.013(2) 0.020(2) 0.0022(17) 0.0059(16) -0.0023(16)
C28 0.016(2) 0.015(2) 0.020(2) 0.0051(17) 0.0084(15) 0.0008(16)
C29 0.025(2) 0.023(2) 0.0175(19) -0.0021(17) 0.0098(16) -0.0067(18)
C30 0.025(2) 0.026(2) 0.031(2) -0.002(2) 0.0159(16) -0.009(2)
C31 0.0148(16) 0.0108(16) 0.0184(17) 0.003(2) 0.0051(13) 0.000(2)
C32 0.038(3) 0.049(3) 0.020(2) -0.004(2) 0.0097(19) -0.021(2)
O1W 0.0503(19) 0.0226(16) 0.0259(16) 0.0002(18) 0.0172(13) 0.010(2)
O2W 0.050(2) 0.028(2) 0.0232(17) -0.0036(14) 0.0187(15) 0.0012(16)

loop_
_atom_type_symbol
_atom_type_description
_atom_type_scat_dispersion_real
_atom_type_scat_dispersion_imag
_atom_type_scat_source
C C 0.0033 0.0016 'International Tables Vol C Tables 4.2.6.8 and 6.1.1.4'
H H 0.0000 0.0000 'International Tables Vol C Tables 4.2.6.8 and 6.1.1.4'
N N 0.0061 0.0033 'International Tables Vol C Tables 4.2.6.8 and 6.1.1.4'
O O 0.0106 0.0060 'International Tables Vol C Tables 4.2.6.8 and 6.1.1.4'
Br Br -0.2901 2.4595 'International Tables Vol C Tables 4.2.6.8 and 6.1.1.4'

loop_
_geom_angle_atom_site_label_1
_geom_angle_atom_site_label_2
_geom_angle_atom_site_label_3
_geom_angle
C11 N1 C10 116.0(4)
C2 C1 C6 121.0(4)
C3 C2 C1 121.7(4)
C2 C3 C4 116.7(5)
C5 C4 C3 123.5(4)
C5 C4 Br1 118.5(3)
C3 C4 Br1 117.9(3)
C4 C5 C6 119.7(4)
C5 C6 C1 117.2(4)
C5 C6 C7 124.1(4)
C1 C6 C7 118.6(4)
C8 C7 C6 129.0(4)
C7 C8 C11 121.7(3)
C7 C8 C9 131.5(4)
C11 C8 C9 106.7(3)
C8 C9 C10 104.2(3)
N1 C10 C12 112.3(4)
N1 C10 C9 101.8(3)
C12 C10 C9 114.7(4)
O1 C11 N1 126.5(4)
O1 C11 C8 126.7(4)
N1 C11 C8 106.8(3)
C31 N2 C30 115.4(3)
C26 C21 C22 120.1(4)
C23 C22 C21 120.8(4)
C22 C23 C24 118.8(5)
C25 C24 C23 121.9(4)
C25 C24 Br2 119.2(3)
C23 C24 Br2 118.9(3)
C24 C25 C26 119.7(4)
C21 C26 C25 118.7(4)
C21 C26 C27 118.1(4)
C25 C26 C27 123.2(4)
C28 C27 C26 129.5(4)
C27 C28 C31 121.2(3)
C27 C28 C29 132.2(4)
C31 C28 C29 106.7(3)
C28 C29 C30 106.3(3)
C32 C30 N2 112.1(4)
C32 C30 C29 114.1(4)
N2 C30 C29 103.1(3)
O2 C31 N2 125.2(4)
O2 C31 C28 126.4(3)
N2 C31 C28 108.4(3)

loop_
_geom_bond_atom_site_label_1
_geom_bond_atom_site_label_2
_geom_bond_distance
Br1 C4 1.907(4)
O1 C11 1.231(5)
N1 C11 1.335(5)
N1 C10 1.449(5)
C1 C2 1.393(6)
C1 C6 1.412(5)
C2 C3 1.376(6)
C3 C4 1.393(6)
C4 C5 1.378(6)
C5 C6 1.407(5)
C6 C7 1.456(6)
C7 C8 1.334(5)
C8 C11 1.489(6)
C8 C9 1.516(5)
C9 C10 1.541(6)
C10 C12 1.507(6)
Br2 C24 1.904(4)
O2 C31 1.237(4)
N2 C31 1.340(5)
N2 C30 1.470(5)
C21 C26 1.394(5)
C21 C22 1.400(6)
C22 C23 1.366(6)
C23 C24 1.379(6)
C24 C25 1.378(6)
C25 C26 1.395(5)
C26 C27 1.471(6)
C27 C28 1.328(5)
C28 C31 1.503(6)
C28 C29 1.510(5)
C29 C30 1.551(6)
C30 C32 1.466(6)

loop_
_geom_hbond_atom_site_label_D
_geom_hbond_atom_site_label_H
_geom_hbond_atom_site_label_A
_geom_hbond_distance_DH
_geom_hbond_distance_HA
_geom_hbond_distance_DA
_geom_hbond_angle_DHA
_geom_hbond_site_symmetry_A
N1 H1N O2 0.79(4) 2.14(5) 2.900(5) 160(5) 1_675
N2 H2N O1 0.89(4) 1.99(5) 2.877(4) 172(4) 1_435
O1W H11W O2 0.833(19) 2.08(3) 2.865(4) 156(4) 1_565
O1W H12W O1W 0.83(2) 1.94(2) 2.768(3) 174(6) 2_547
O2W H21W O1 0.827(19) 2.03(2) 2.848(4) 169(5) 1_445
O2W H22W O2W 0.86(2) 1.95(3) 2.742(4) 154(6) 2_546
